data_4119544
loop_
_publ_author_name
'Daniel L. M. Suess'
'Jonas C. Peters'

_publ_contact_author_address
;Caltech Division of Chemistry and Chemical Engineering
1200 E. California Blvd.
Pasadena, CA 91125
;
_publ_contact_author_email jpeters@caltech.edu
_publ_contact_author_name 'Jonas C. Peters'
_publ_contact_author_phone 626-395-3113
_publ_section_title
;
 H-H and Si-H Bond Addition to Fe\\tbNNR2 Intermediates Derived from N2
;
_journal_name_full 'Journal of the American Chemical Society'
_journal_page_first 4938
_journal_page_last 4941
_journal_paper_doi 10.1021/ja400836u
_journal_volume 135
_journal_year 2013
_chemical_formula_sum 'C60 H82 B2 Fe2 N2 P4'
_chemical_formula_weight 1088.54
_chemical_name_systematic
;
 ?
;
_space_group_IT_number 14
_symmetry_cell_setting monoclinic
_symmetry_space_group_name_Hall '-P 2ybc'
_symmetry_space_group_name_H-M 'P 1 21/c 1'
_atom_sites_solution_hydrogens geom
_atom_sites_solution_primary direct
_atom_sites_solution_secondary difmap
_audit_creation_method SHELXL-97
_cell_angle_alpha 90.00
_cell_angle_beta 103.3660(10)
_cell_angle_gamma 90.00
_cell_formula_units_Z 4
_cell_length_a 13.6080(5)
_cell_length_b 22.6752(7)
_cell_length_c 18.8057(7)
_cell_measurement_reflns_used 5086
_cell_measurement_temperature 100(2)
_cell_measurement_theta_max 35.83
_cell_measurement_theta_min 2.28
_cell_volume 5645.6(3)
_computing_cell_refinement 'SAINT V7.68A (Bruker-AXS, 2007)'
_computing_data_collection 'APEX2 v2010.7-0 (Bruker-AXS, 2007)'
_computing_data_reduction 'SAINT V7.68A (Bruker-AXS, 2007)'
_computing_molecular_graphics 'Bruker SHELXTL'
_computing_publication_material 'Bruker SHELXTL'
_computing_structure_refinement 'SHELXL-97 (Sheldrick, 2008)'
_computing_structure_solution 'SHELXS-97 (Sheldrick, 2008)'
_diffrn_ambient_temperature 100(2)
_diffrn_detector_area_resol_mean 8.33
_diffrn_measured_fraction_theta_full 1.000
_diffrn_measured_fraction_theta_max 0.991
_diffrn_measurement_device_type 'Bruker KAPPA APEX II'
_diffrn_measurement_method '\w and \f scans'
_diffrn_radiation_monochromator graphite
_diffrn_radiation_source 'fine-focus sealed tube'
_diffrn_radiation_type MoK\a
_diffrn_radiation_wavelength 0.71073
_diffrn_reflns_av_R_equivalents 0.0684
_diffrn_reflns_av_sigmaI/netI 0.0406
_diffrn_reflns_limit_h_max 27
_diffrn_reflns_limit_h_min -27
_diffrn_reflns_limit_k_max 45
_diffrn_reflns_limit_k_min -45
_diffrn_reflns_limit_l_max 37
_diffrn_reflns_limit_l_min -37
_diffrn_reflns_number 485205
_diffrn_reflns_theta_full 25.00
_diffrn_reflns_theta_max 46.11
_diffrn_reflns_theta_min 1.43
_exptl_absorpt_coefficient_mu 0.667
_exptl_absorpt_correction_type none
_exptl_absorpt_process_details none
_exptl_crystal_colour brown
_exptl_crystal_density_diffrn 1.281
_exptl_crystal_description chunk
_exptl_crystal_F_000 2312
_exptl_crystal_size_max 0.46
_exptl_crystal_size_mid 0.38
_exptl_crystal_size_min 0.25
_refine_diff_density_max 0.972
_refine_diff_density_min -0.338
_refine_diff_density_rms 0.082
_refine_ls_extinction_method none
_refine_ls_goodness_of_fit_ref 1.023
_refine_ls_hydrogen_treatment mixed
_refine_ls_matrix_type full
_refine_ls_number_parameters 687
_refine_ls_number_reflns 48837
_refine_ls_number_restraints 0
_refine_ls_restrained_S_all 1.023
_refine_ls_R_factor_all 0.0668
_refine_ls_R_factor_gt 0.0359
_refine_ls_shift/su_max 0.003
_refine_ls_shift/su_mean 0.000
_refine_ls_structure_factor_coef Fsqd
_refine_ls_weighting_details 'calc w=1/[\s^2^(Fo^2^)+(0.0375P)^2^+1.2348P] where P=(Fo^2^+2Fc^2^)/3'
_refine_ls_weighting_scheme calc
_refine_ls_wR_factor_gt 0.0795
_refine_ls_wR_factor_ref 0.0916
_reflns_number_gt 35070
_reflns_number_total 48837
_reflns_threshold_expression >2sigma(I)
_cod_data_source_file ja400836u_si_002_4.cif
_cod_data_source_block 4
_cod_database_code 4119544

loop_
_symmetry_equiv_pos_as_xyz
'x, y, z'
'-x, y+1/2, -z+1/2'
'-x, -y, -z'
'x, -y-1/2, z-1/2'

loop_
_atom_site_label
_atom_site_type_symbol
_atom_site_fract_x
_atom_site_fract_y
_atom_site_fract_z
_atom_site_U_iso_or_equiv
_atom_site_adp_type
_atom_site_occupancy
_atom_site_symmetry_multiplicity
_atom_site_calc_flag
_atom_site_refinement_flags
Fe1 Fe 0.426480(7) 0.283792(4) 0.396562(5) 0.00960(2) Uani 1 1 d .
Fe2 Fe 0.132839(7) 0.392469(4) 0.269872(5) 0.00985(2) Uani 1 1 d .
P3 P 0.129582(13) 0.491853(8) 0.303516(9) 0.01141(3) Uani 1 1 d .
P1 P 0.573136(13) 0.320578(7) 0.370411(9) 0.01084(3) Uani 1 1 d .
P2 P 0.420051(13) 0.182123(7) 0.365490(10) 0.01199(3) Uani 1 1 d .
P4 P 0.121034(13) 0.389497(8) 0.143898(9) 0.01140(3) Uani 1 1 d .
N2 N 0.24841(4) 0.35314(2) 0.31539(3) 0.01154(8) Uani 1 1 d .
N1 N 0.31843(4) 0.32503(2) 0.34427(3) 0.01130(8) Uani 1 1 d .
C1 C 0.48182(5) 0.28855(3) 0.51889(3) 0.01263(9) Uani 1 1 d .
C101 C -0.01697(5) 0.35927(3) 0.27836(4) 0.01327(9) Uani 1 1 d .
C120 C -0.07723(5) 0.41069(3) 0.14479(4) 0.01254(9) Uani 1 1 d .
C6 C 0.51882(6) 0.34251(3) 0.55464(4) 0.01630(11) Uani 1 1 d .
C16 C 0.61087(5) 0.28533(3) 0.29076(4) 0.01402(10) Uani 1 1 d .
H16 H 0.6310 0.2441 0.3066 0.017 Uiso 1 1 calc R
C2 C 0.37544(5) 0.28040(3) 0.50326(4) 0.01450(10) Uani 1 1 d .
C119 C -0.01281(5) 0.39379(3) 0.09914(4) 0.01376(9) Uani 1 1 d .
C20 C 0.52422(5) 0.17476(3) 0.50579(4) 0.01330(9) Uani 1 1 d .
C7 C 0.68139(5) 0.30638(3) 0.44639(4) 0.01321(9) Uani 1 1 d .
C11 C 0.85239(6) 0.32226(4) 0.51622(5) 0.02027(13) Uani 1 1 d .
H11 H 0.9155 0.3419 0.5230 0.024 Uiso 1 1 calc R
C28 C 0.50449(5) 0.14435(3) 0.31324(4) 0.01516(10) Uani 1 1 d .
H28 H 0.5074 0.1699 0.2704 0.018 Uiso 1 1 calc R
C19 C 0.45413(5) 0.14356(3) 0.45229(4) 0.01407(10) Uani 1 1 d .
C107 C 0.00490(5) 0.50734(3) 0.31852(4) 0.01325(9) Uani 1 1 d .
C125 C 0.17907(6) 0.45271(3) 0.10478(4) 0.01571(10) Uani 1 1 d .
H125 H 0.1380 0.4882 0.1106 0.019 Uiso 1 1 calc R
C30 C 0.61242(6) 0.13905(3) 0.36029(4) 0.01792(11) Uani 1 1 d .
H30A H 0.6158 0.1063 0.3948 0.027 Uiso 1 1 calc R
H30B H 0.6312 0.1758 0.3874 0.027 Uiso 1 1 calc R
H30C H 0.6592 0.1316 0.3287 0.027 Uiso 1 1 calc R
C121 C -0.18060(5) 0.41675(3) 0.11094(4) 0.01606(11) Uani 1 1 d .
H121 H -0.2258 0.4296 0.1394 0.019 Uiso 1 1 calc R
C18 C 0.52086(6) 0.27923(3) 0.22487(4) 0.01719(11) Uani 1 1 d .
H18A H 0.5057 0.3177 0.2011 0.026 Uiso 1 1 calc R
H18B H 0.4618 0.2651 0.2414 0.026 Uiso 1 1 calc R
H18C H 0.5376 0.2510 0.1900 0.026 Uiso 1 1 calc R
C5 C 0.45614(7) 0.38171(3) 0.57868(4) 0.01997(13) Uani 1 1 d .
C17 C 0.70268(6) 0.31220(4) 0.26843(4) 0.02154(13) Uani 1 1 d .
H17A H 0.7210 0.2877 0.2306 0.032 Uiso 1 1 calc R
H17B H 0.7597 0.3140 0.3111 0.032 Uiso 1 1 calc R
H17C H 0.6861 0.3521 0.2493 0.032 Uiso 1 1 calc R
C23 C 0.45936(7) 0.05965(3) 0.53243(5) 0.02054(13) Uani 1 1 d .
H23 H 0.4364 0.0215 0.5420 0.025 Uiso 1 1 calc R
C109 C -0.17018(5) 0.48100(4) 0.28195(4) 0.01810(11) Uani 1 1 d .
H109 H -0.2231 0.4577 0.2537 0.022 Uiso 1 1 calc R
C3 C 0.31098(6) 0.32242(3) 0.52509(4) 0.01850(12) Uani 1 1 d .
C108 C -0.07023(5) 0.47136(3) 0.27577(4) 0.01317(9) Uani 1 1 d .
C122 C -0.21846(5) 0.40455(4) 0.03725(4) 0.01842(12) Uani 1 1 d .
H122 H -0.2886 0.4090 0.0163 0.022 Uiso 1 1 calc R
C10 C 0.83699(6) 0.28066(4) 0.56672(4) 0.02030(13) Uani 1 1 d .
H10 H 0.8898 0.2719 0.6081 0.024 Uiso 1 1 calc R
C8 C 0.66359(5) 0.26472(3) 0.49769(4) 0.01312(9) Uani 1 1 d .
B2 B -0.03588(5) 0.41760(3) 0.23134(4) 0.01260(10) Uani 1 1 d .
C116 C 0.21804(5) 0.51147(3) 0.39105(4) 0.01635(11) Uani 1 1 d .
H116 H 0.2090 0.5541 0.4017 0.020 Uiso 1 1 calc R
C130 C 0.10681(6) 0.26873(3) 0.11012(5) 0.01950(12) Uani 1 1 d .
H13A H 0.1353 0.2346 0.0900 0.029 Uiso 1 1 calc R
H13B H 0.0361 0.2739 0.0842 0.029 Uiso 1 1 calc R
H13C H 0.1106 0.2622 0.1622 0.029 Uiso 1 1 calc R
C15 C 0.50148(7) 0.42172(3) 0.28918(4) 0.02042(13) Uani 1 1 d .
H15A H 0.4353 0.4088 0.2955 0.031 Uiso 1 1 calc R
H15B H 0.5139 0.4047 0.2441 0.031 Uiso 1 1 calc R
H15C H 0.5026 0.4648 0.2861 0.031 Uiso 1 1 calc R
C129 C 0.28029(5) 0.31519(3) 0.13214(4) 0.01805(12) Uani 1 1 d .
H12A H 0.2952 0.3196 0.1854 0.027 Uiso 1 1 calc R
H12B H 0.3184 0.3446 0.1114 0.027 Uiso 1 1 calc R
H12C H 0.2998 0.2756 0.1198 0.027 Uiso 1 1 calc R
C128 C 0.16687(5) 0.32417(3) 0.10068(4) 0.01434(10) Uani 1 1 d .
H128 H 0.1563 0.3322 0.0472 0.017 Uiso 1 1 calc R
C9 C 0.74478(6) 0.25167(3) 0.55708(4) 0.01780(11) Uani 1 1 d .
H9 H 0.7363 0.2224 0.5913 0.021 Uiso 1 1 calc R
C14 C 0.57753(7) 0.43534(3) 0.42332(5) 0.02188(13) Uani 1 1 d .
H14A H 0.5799 0.4777 0.4138 0.033 Uiso 1 1 calc R
H14B H 0.6346 0.4245 0.4634 0.033 Uiso 1 1 calc R
H14C H 0.5141 0.4258 0.4369 0.033 Uiso 1 1 calc R
C24 C 0.42090(6) 0.08684(3) 0.46539(4) 0.01823(12) Uani 1 1 d .
H24 H 0.3724 0.0671 0.4287 0.022 Uiso 1 1 calc R
C102 C 0.01133(6) 0.36074(3) 0.35581(4) 0.01771(11) Uani 1 1 d .
C124 C -0.05136(6) 0.38067(4) 0.02497(4) 0.01823(12) Uani 1 1 d .
H124 H -0.0069 0.3682 -0.0042 0.022 Uiso 1 1 calc R
C106 C -0.02296(6) 0.30255(3) 0.24601(4) 0.01845(12) Uani 1 1 d .
C113 C 0.14384(6) 0.55476(3) 0.24108(4) 0.01681(11) Uani 1 1 d .
H113 H 0.1971 0.5432 0.2150 0.020 Uiso 1 1 calc R
C4 C 0.35093(6) 0.37159(4) 0.56354(4) 0.02034(13) Uani 1 1 d .
B1 B 0.55116(6) 0.24223(3) 0.49304(4) 0.01267(10) Uani 1 1 d .
C12 C 0.77500(5) 0.33504(3) 0.45573(4) 0.01765(11) Uani 1 1 d .
H12 H 0.7854 0.3631 0.4207 0.021 Uiso 1 1 calc R
C13 C 0.58376(5) 0.40108(3) 0.35453(4) 0.01602(10) Uani 1 1 d .
H13 H 0.6511 0.4089 0.3436 0.019 Uiso 1 1 calc R
C112 C -0.01782(6) 0.55069(3) 0.36540(4) 0.01765(11) Uani 1 1 d .
H112 H 0.0345 0.5744 0.3936 0.021 Uiso 1 1 calc R
C25 C 0.29300(6) 0.15393(3) 0.32131(5) 0.01979(12) Uani 1 1 d .
H25 H 0.2961 0.1100 0.3171 0.024 Uiso 1 1 calc R
C123 C -0.15395(6) 0.38580(4) -0.00604(4) 0.01923(12) Uani 1 1 d .
H123 H -0.1799 0.3766 -0.0562 0.023 Uiso 1 1 calc R
C127 C 0.28681(6) 0.46539(3) 0.14909(5) 0.01953(12) Uani 1 1 d .
H12D H 0.3333 0.4361 0.1369 0.029 Uiso 1 1 calc R
H12E H 0.2885 0.4632 0.2014 0.029 Uiso 1 1 calc R
H12F H 0.3073 0.5049 0.1372 0.029 Uiso 1 1 calc R
C110 C -0.19326(6) 0.52385(4) 0.32859(5) 0.02144(13) Uani 1 1 d .
H110 H -0.2613 0.5293 0.3319 0.026 Uiso 1 1 calc R
C104 C 0.01280(7) 0.25444(4) 0.36360(6) 0.02656(17) Uani 1 1 d .
C126 C 0.17657(8) 0.44841(4) 0.02319(5) 0.02468(15) Uani 1 1 d .
H12G H 0.2034 0.4849 0.0070 0.037 Uiso 1 1 calc R
H12H H 0.1068 0.4426 -0.0044 0.037 Uiso 1 1 calc R
H12I H 0.2180 0.4150 0.0146 0.037 Uiso 1 1 calc R
C118 C 0.32651(6) 0.50157(4) 0.38361(5) 0.02604(17) Uani 1 1 d .
H11A H 0.3738 0.5139 0.4288 0.039 Uiso 1 1 calc R
H11B H 0.3386 0.5249 0.3426 0.039 Uiso 1 1 calc R
H11C H 0.3366 0.4597 0.3748 0.039 Uiso 1 1 calc R
C111 C -0.11735(6) 0.55885(4) 0.37047(5) 0.02100(13) Uani 1 1 d .
H111 H -0.1334 0.5880 0.4022 0.025 Uiso 1 1 calc R
C117 C 0.19632(7) 0.47418(4) 0.45344(4) 0.02397(15) Uani 1 1 d .
H11D H 0.2033 0.4323 0.4428 0.036 Uiso 1 1 calc R
H11E H 0.1274 0.4819 0.4584 0.036 Uiso 1 1 calc R
H11F H 0.2444 0.4845 0.4991 0.036 Uiso 1 1 calc R
C27 C 0.25964(7) 0.18050(4) 0.24472(5) 0.02759(17) Uani 1 1 d .
H27A H 0.1931 0.1648 0.2207 0.041 Uiso 1 1 calc R
H27B H 0.3087 0.1702 0.2160 0.041 Uiso 1 1 calc R
H27C H 0.2557 0.2235 0.2485 0.041 Uiso 1 1 calc R
C21 C 0.56294(6) 0.14535(3) 0.57231(4) 0.01714(11) Uani 1 1 d .
H21 H 0.6117 0.1646 0.6093 0.021 Uiso 1 1 calc R
C115 C 0.04535(7) 0.56393(4) 0.18283(5) 0.02198(14) Uani 1 1 d .
H11G H -0.0049 0.5828 0.2052 0.033 Uiso 1 1 calc R
H11H H 0.0197 0.5257 0.1624 0.033 Uiso 1 1 calc R
H11I H 0.0585 0.5892 0.1438 0.033 Uiso 1 1 calc R
C105 C -0.01009(8) 0.25127(4) 0.28751(6) 0.02635(16) Uani 1 1 d .
C103 C 0.02536(7) 0.30902(4) 0.39745(5) 0.02345(15) Uani 1 1 d .
C29 C 0.46918(7) 0.08309(4) 0.28360(5) 0.02348(14) Uani 1 1 d .
H29A H 0.5189 0.0661 0.2592 0.035 Uiso 1 1 calc R
H29B H 0.4038 0.0865 0.2485 0.035 Uiso 1 1 calc R
H29C H 0.4622 0.0575 0.3241 0.035 Uiso 1 1 calc R
C114 C 0.17651(8) 0.61357(4) 0.27985(5) 0.02689(17) Uani 1 1 d .
H11J H 0.1776 0.6442 0.2433 0.040 Uiso 1 1 calc R
H11K H 0.2442 0.6093 0.3117 0.040 Uiso 1 1 calc R
H11L H 0.1286 0.6246 0.3093 0.040 Uiso 1 1 calc R
C22 C 0.53152(7) 0.08868(3) 0.58517(4) 0.02052(13) Uani 1 1 d .
H22 H 0.5597 0.0697 0.6303 0.025 Uiso 1 1 calc R
C26 C 0.21783(6) 0.16992(4) 0.36748(6) 0.02811(18) Uani 1 1 d .
H26A H 0.2130 0.2129 0.3707 0.042 Uiso 1 1 calc R
H26B H 0.2411 0.1534 0.4167 0.042 Uiso 1 1 calc R
H26C H 0.1513 0.1536 0.3447 0.042 Uiso 1 1 calc R
H106 H -0.0413(9) 0.3005(6) 0.1941(7) 0.020(3) Uiso 1 1 d .
H102 H 0.0177(9) 0.3979(6) 0.3810(7) 0.021(3) Uiso 1 1 d .
H2 H 0.3482(9) 0.2437(6) 0.4864(7) 0.021(3) Uiso 1 1 d .
H6 H 0.5892(10) 0.3505(6) 0.5634(7) 0.027(3) Uiso 1 1 d .
H3 H 0.2381(10) 0.3146(6) 0.5142(7) 0.027(3) Uiso 1 1 d .
H5 H 0.4834(10) 0.4159(6) 0.6058(7) 0.026(3) Uiso 1 1 d .
H4 H 0.3081(10) 0.4003(6) 0.5789(8) 0.027(3) Uiso 1 1 d .
H103 H 0.0385(10) 0.3107(6) 0.4490(8) 0.030(3) Uiso 1 1 d .
H104 H 0.0212(11) 0.2198(7) 0.3928(8) 0.036(4) Uiso 1 1 d .
H105 H -0.0208(11) 0.2136(7) 0.2631(9) 0.037(4) Uiso 1 1 d .

loop_
_atom_site_aniso_label
_atom_site_aniso_U_11
_atom_site_aniso_U_22
_atom_site_aniso_U_33
_atom_site_aniso_U_23
_atom_site_aniso_U_13
_atom_site_aniso_U_12
Fe1 0.00990(3) 0.00894(3) 0.01010(3) 0.00099(2) 0.00259(2) 0.00136(2)
Fe2 0.00851(3) 0.01094(3) 0.00998(3) -0.00063(2) 0.00190(2) 0.00125(2)
P3 0.01070(6) 0.01194(6) 0.01164(6) -0.00132(5) 0.00269(5) 0.00156(5)
P1 0.01026(6) 0.01128(6) 0.01109(6) 0.00062(5) 0.00269(5) 0.00039(5)
P2 0.01317(6) 0.00954(6) 0.01260(6) 0.00025(5) 0.00166(5) 0.00041(5)
P4 0.00975(6) 0.01381(6) 0.01059(6) -0.00136(5) 0.00227(5) 0.00050(5)
N2 0.01116(19) 0.01186(19) 0.01167(19) -0.00013(15) 0.00278(15) 0.00098(15)
N1 0.01121(19) 0.01064(18) 0.0123(2) 0.00062(15) 0.00320(15) 0.00096(15)
C1 0.0151(2) 0.0124(2) 0.0110(2) 0.00075(17) 0.00414(18) 0.00331(18)
C101 0.0105(2) 0.0145(2) 0.0155(2) 0.00045(18) 0.00428(18) -0.00060(18)
C120 0.0105(2) 0.0141(2) 0.0127(2) -0.00001(18) 0.00191(17) -0.00014(17)
C6 0.0186(3) 0.0146(2) 0.0161(3) -0.0027(2) 0.0049(2) 0.0026(2)
C16 0.0138(2) 0.0168(2) 0.0120(2) 0.00033(18) 0.00404(18) 0.00103(19)
C2 0.0156(2) 0.0149(2) 0.0146(2) 0.00172(19) 0.0066(2) 0.00228(19)
C119 0.0114(2) 0.0177(3) 0.0116(2) -0.00095(19) 0.00138(17) 0.00064(19)
C20 0.0169(2) 0.0123(2) 0.0118(2) 0.00120(17) 0.00549(19) 0.00457(18)
C7 0.0111(2) 0.0152(2) 0.0128(2) -0.00119(18) 0.00189(17) 0.00131(18)
C11 0.0120(2) 0.0261(3) 0.0213(3) -0.0065(3) 0.0008(2) 0.0011(2)
C28 0.0193(3) 0.0127(2) 0.0129(2) -0.00136(18) 0.0027(2) 0.0024(2)
C19 0.0178(3) 0.0105(2) 0.0148(2) 0.00190(18) 0.0057(2) 0.00243(19)
C107 0.0126(2) 0.0145(2) 0.0131(2) -0.00085(18) 0.00383(18) 0.00287(18)
C125 0.0182(3) 0.0155(2) 0.0149(3) -0.00024(19) 0.0068(2) -0.0001(2)
C30 0.0188(3) 0.0181(3) 0.0166(3) -0.0007(2) 0.0036(2) 0.0059(2)
C121 0.0110(2) 0.0217(3) 0.0151(3) 0.0014(2) 0.00219(19) 0.0000(2)
C18 0.0171(3) 0.0213(3) 0.0127(2) 0.0009(2) 0.0026(2) -0.0020(2)
C5 0.0261(3) 0.0156(3) 0.0199(3) -0.0034(2) 0.0087(3) 0.0045(2)
C17 0.0152(3) 0.0338(4) 0.0172(3) -0.0014(3) 0.0070(2) -0.0031(3)
C23 0.0304(4) 0.0125(2) 0.0238(3) 0.0056(2) 0.0166(3) 0.0059(2)
C109 0.0119(2) 0.0227(3) 0.0203(3) -0.0024(2) 0.0049(2) 0.0023(2)
C3 0.0178(3) 0.0206(3) 0.0200(3) 0.0027(2) 0.0102(2) 0.0054(2)
C108 0.0115(2) 0.0150(2) 0.0133(2) 0.00026(18) 0.00352(18) 0.00197(18)
C122 0.0121(2) 0.0257(3) 0.0158(3) 0.0021(2) -0.0001(2) -0.0021(2)
C10 0.0149(3) 0.0252(3) 0.0180(3) -0.0035(2) -0.0021(2) 0.0067(2)
C8 0.0132(2) 0.0137(2) 0.0120(2) -0.00130(17) 0.00184(18) 0.00416(18)
B2 0.0116(2) 0.0138(3) 0.0124(3) -0.0002(2) 0.0028(2) 0.0007(2)
C116 0.0145(2) 0.0173(3) 0.0160(3) -0.0046(2) 0.0010(2) 0.0012(2)
C130 0.0176(3) 0.0168(3) 0.0245(3) -0.0042(2) 0.0058(2) -0.0019(2)
C15 0.0262(3) 0.0167(3) 0.0192(3) 0.0057(2) 0.0069(3) 0.0042(2)
C129 0.0135(2) 0.0188(3) 0.0222(3) -0.0048(2) 0.0048(2) 0.0015(2)
C128 0.0133(2) 0.0155(2) 0.0143(2) -0.00337(19) 0.00349(19) 0.00012(19)
C9 0.0170(3) 0.0197(3) 0.0148(3) 0.0004(2) -0.0002(2) 0.0061(2)
C14 0.0245(3) 0.0144(3) 0.0247(3) -0.0039(2) 0.0014(3) 0.0015(2)
C24 0.0242(3) 0.0113(2) 0.0215(3) 0.0022(2) 0.0099(3) 0.0014(2)
C102 0.0181(3) 0.0202(3) 0.0153(3) 0.0031(2) 0.0048(2) 0.0022(2)
C124 0.0154(3) 0.0264(3) 0.0120(2) -0.0025(2) 0.0013(2) 0.0012(2)
C106 0.0199(3) 0.0147(3) 0.0219(3) -0.0007(2) 0.0070(2) -0.0013(2)
C113 0.0207(3) 0.0133(2) 0.0184(3) 0.0003(2) 0.0084(2) 0.0015(2)
C4 0.0250(3) 0.0187(3) 0.0205(3) 0.0011(2) 0.0119(3) 0.0087(2)
B1 0.0146(3) 0.0123(2) 0.0113(2) -0.00004(19) 0.0032(2) 0.0031(2)
C12 0.0127(2) 0.0215(3) 0.0184(3) -0.0024(2) 0.0028(2) -0.0013(2)
C13 0.0161(3) 0.0125(2) 0.0201(3) 0.0018(2) 0.0055(2) -0.00060(19)
C112 0.0175(3) 0.0178(3) 0.0184(3) -0.0040(2) 0.0056(2) 0.0037(2)
C25 0.0165(3) 0.0135(2) 0.0264(3) 0.0004(2) -0.0012(2) -0.0024(2)
C123 0.0154(3) 0.0270(3) 0.0133(3) -0.0008(2) -0.0008(2) -0.0015(2)
C127 0.0166(3) 0.0187(3) 0.0254(3) -0.0036(2) 0.0093(2) -0.0032(2)
C110 0.0148(3) 0.0268(3) 0.0241(3) -0.0030(3) 0.0074(2) 0.0063(2)
C104 0.0281(4) 0.0215(3) 0.0345(4) 0.0130(3) 0.0163(3) 0.0061(3)
C126 0.0351(4) 0.0246(3) 0.0168(3) 0.0011(3) 0.0111(3) -0.0035(3)
C118 0.0137(3) 0.0319(4) 0.0302(4) -0.0150(3) 0.0001(3) 0.0016(3)
C111 0.0200(3) 0.0229(3) 0.0219(3) -0.0043(2) 0.0085(2) 0.0067(2)
C117 0.0288(4) 0.0240(3) 0.0153(3) 0.0003(2) -0.0028(3) -0.0004(3)
C27 0.0273(4) 0.0203(3) 0.0271(4) 0.0007(3) -0.0102(3) -0.0028(3)
C21 0.0230(3) 0.0175(3) 0.0121(2) 0.0031(2) 0.0067(2) 0.0067(2)
C115 0.0256(3) 0.0218(3) 0.0195(3) 0.0065(2) 0.0072(3) 0.0074(3)
C105 0.0321(4) 0.0147(3) 0.0351(4) 0.0033(3) 0.0134(3) 0.0002(3)
C103 0.0237(3) 0.0282(4) 0.0207(3) 0.0106(3) 0.0095(3) 0.0068(3)
C29 0.0318(4) 0.0152(3) 0.0225(3) -0.0067(2) 0.0042(3) 0.0009(3)
C114 0.0406(5) 0.0139(3) 0.0288(4) -0.0019(3) 0.0135(4) -0.0030(3)
C22 0.0296(4) 0.0182(3) 0.0173(3) 0.0074(2) 0.0129(3) 0.0098(3)
C26 0.0159(3) 0.0227(3) 0.0459(5) 0.0015(3) 0.0075(3) -0.0026(3)

loop_
_atom_type_symbol
_atom_type_description
_atom_type_scat_dispersion_real
_atom_type_scat_dispersion_imag
_atom_type_scat_source
C C 0.0033 0.0016 'International Tables Vol C Tables 4.2.6.8 and 6.1.1.4'
H H 0.0000 0.0000 'International Tables Vol C Tables 4.2.6.8 and 6.1.1.4'
B B 0.0013 0.0007 'International Tables Vol C Tables 4.2.6.8 and 6.1.1.4'
P P 0.1023 0.0942 'International Tables Vol C Tables 4.2.6.8 and 6.1.1.4'
Fe Fe 0.3463 0.8444 'International Tables Vol C Tables 4.2.6.8 and 6.1.1.4'
N N 0.0061 0.0033 'International Tables Vol C Tables 4.2.6.8 and 6.1.1.4'

loop_
_geom_angle_atom_site_label_1
_geom_angle_atom_site_label_2
_geom_angle_atom_site_label_3
_geom_angle
N1 Fe1 C1 124.27(2)
N1 Fe1 C2 96.92(2)
C1 Fe1 C2 36.62(2)
N1 Fe1 P1 109.088(18)
C1 Fe1 P1 95.653(18)
C2 Fe1 P1 130.817(19)
N1 Fe1 B1 163.55(2)
C1 Fe1 B1 39.38(2)
C2 Fe1 B1 67.78(2)
P1 Fe1 B1 78.859(19)
N1 Fe1 P2 112.662(18)
C1 Fe1 P2 106.407(17)
C2 Fe1 P2 100.549(18)
P1 Fe1 P2 106.358(7)
B1 Fe1 P2 77.398(18)
N2 Fe2 C101 120.30(2)
N2 Fe2 B2 161.02(3)
C101 Fe2 B2 40.75(3)
N2 Fe2 P4 107.992(18)
C101 Fe2 P4 102.389(18)
B2 Fe2 P4 81.893(19)
N2 Fe2 P3 114.099(18)
C101 Fe2 P3 103.437(18)
B2 Fe2 P3 76.606(19)
P4 Fe2 P3 107.462(7)
N2 Fe2 C102 99.82(2)
C101 Fe2 C102 32.15(2)
B2 Fe2 C102 63.03(2)
P4 Fe2 C102 134.419(18)
P3 Fe2 C102 92.452(18)
C107 P3 C116 104.68(3)
C107 P3 C113 100.64(3)
C116 P3 C113 103.42(3)
C107 P3 Fe2 107.71(2)
C116 P3 Fe2 114.91(2)
C113 P3 Fe2 123.23(2)
C7 P1 C13 102.69(3)
C7 P1 C16 103.28(3)
C13 P1 C16 104.16(3)
C7 P1 Fe1 110.39(2)
C13 P1 Fe1 119.32(2)
C16 P1 Fe1 115.16(2)
C19 P2 C25 104.79(4)
C19 P2 C28 100.98(3)
C25 P2 C28 103.19(4)
C19 P2 Fe1 105.02(2)
C25 P2 Fe1 115.04(3)
C28 P2 Fe1 125.31(2)
C119 P4 C128 103.90(3)
C119 P4 C125 104.20(3)
C128 P4 C125 102.92(3)
C119 P4 Fe2 107.06(2)
C128 P4 Fe2 120.85(2)
C125 P4 Fe2 116.15(2)
N1 N2 Fe2 175.87(5)
N2 N1 Fe1 175.21(5)
C2 C1 C6 116.07(6)
C2 C1 B1 120.52(6)
C6 C1 B1 123.29(6)
C2 C1 Fe1 72.45(4)
C6 C1 Fe1 121.29(5)
B1 C1 Fe1 74.54(4)
C106 C101 C102 115.93(6)
C106 C101 B2 122.29(6)
C102 C101 B2 121.72(6)
C106 C101 Fe2 103.90(5)
C102 C101 Fe2 91.72(4)
B2 C101 Fe2 73.03(4)
C121 C120 C119 116.49(6)
C121 C120 B2 121.90(6)
C119 C120 B2 121.45(6)
C5 C6 C1 121.91(7)
C5 C6 H6 119.7(8)
C1 C6 H6 118.4(8)
C17 C16 C18 111.32(6)
C17 C16 P1 116.19(5)
C18 C16 P1 111.68(5)
C17 C16 H16 105.6
C18 C16 H16 105.6
P1 C16 H16 105.6
C3 C2 C1 121.42(7)
C3 C2 Fe1 124.66(5)
C1 C2 Fe1 70.93(4)
C3 C2 H2 118.2(8)
C1 C2 H2 119.4(8)
Fe1 C2 H2 84.8(8)
C124 C119 C120 121.25(6)
C124 C119 P4 123.44(5)
C120 C119 P4 115.30(5)
C19 C20 C21 116.73(6)
C19 C20 B1 120.89(6)
C21 C20 B1 122.21(6)
C12 C7 C8 121.23(6)
C12 C7 P1 124.05(5)
C8 C7 P1 114.69(5)
C10 C11 C12 119.71(7)
C10 C11 H11 120.1
C12 C11 H11 120.1
C29 C28 C30 108.46(6)
C29 C28 P2 115.12(6)
C30 C28 P2 110.68(5)
C29 C28 H28 107.4
C30 C28 H28 107.4
P2 C28 H28 107.4
C24 C19 C20 121.87(6)
C24 C19 P2 124.99(6)
C20 C19 P2 113.01(5)
C112 C107 C108 121.97(6)
C112 C107 P3 125.64(5)
C108 C107 P3 112.37(5)
C126 C125 C127 110.67(6)
C126 C125 P4 115.64(5)
C127 C125 P4 111.55(5)
C126 C125 H125 106.1
C127 C125 H125 106.1
P4 C125 H125 106.1
C28 C30 H30A 109.5
C28 C30 H30B 109.5
H30A C30 H30B 109.5
C28 C30 H30C 109.5
H30A C30 H30C 109.5
H30B C30 H30C 109.5
C122 C121 C120 122.12(6)
C122 C121 H121 118.9
C120 C121 H121 118.9
C16 C18 H18A 109.5
C16 C18 H18B 109.5
H18A C18 H18B 109.5
C16 C18 H18C 109.5
H18A C18 H18C 109.5
H18B C18 H18C 109.5
C6 C5 C4 120.28(7)
C6 C5 H5 120.4(8)
C4 C5 H5 119.4(8)
C16 C17 H17A 109.5
C16 C17 H17B 109.5
H17A C17 H17B 109.5
C16 C17 H17C 109.5
H17A C17 H17C 109.5
H17B C17 H17C 109.5
C22 C23 C24 119.49(7)
C22 C23 H23 120.3
C24 C23 H23 120.3
C110 C109 C108 121.53(7)
C110 C109 H109 119.2
C108 C109 H109 119.2
C4 C3 C2 120.16(7)
C4 C3 H3 121.0(8)
C2 C3 H3 118.8(8)
C107 C108 C109 116.81(6)
C107 C108 B2 118.48(5)
C109 C108 B2 124.27(6)
C121 C122 C123 120.29(7)
C121 C122 H122 119.9
C123 C122 H122 119.9
C11 C10 C9 120.41(7)
C11 C10 H10 119.8
C9 C10 H10 119.8
C9 C8 C7 117.11(6)
C9 C8 B1 122.85(6)
C7 C8 B1 119.38(6)
C101 B2 C120 117.42(6)
C101 B2 C108 111.94(6)
C120 B2 C108 121.75(6)
C101 B2 Fe2 66.22(3)
C120 B2 Fe2 112.59(4)
C108 B2 Fe2 114.26(4)
C117 C116 C118 110.51(7)
C117 C116 P3 110.33(5)
C118 C116 P3 108.99(5)
C117 C116 H116 109.0
C118 C116 H116 109.0
P3 C116 H116 109.0
C128 C130 H13A 109.5
C128 C130 H13B 109.5
H13A C130 H13B 109.5
C128 C130 H13C 109.5
H13A C130 H13C 109.5
H13B C130 H13C 109.5
C13 C15 H15A 109.5
C13 C15 H15B 109.5
H15A C15 H15B 109.5
C13 C15 H15C 109.5
H15A C15 H15C 109.5
H15B C15 H15C 109.5
C128 C129 H12A 109.5
C128 C129 H12B 109.5
H12A C129 H12B 109.5
C128 C129 H12C 109.5
H12A C129 H12C 109.5
H12B C129 H12C 109.5
C130 C128 C129 111.27(6)
C130 C128 P4 111.11(5)
C129 C128 P4 110.21(5)
C130 C128 H128 108.0
C129 C128 H128 108.0
P4 C128 H128 108.0
C10 C9 C8 121.51(7)
C10 C9 H9 119.2
C8 C9 H9 119.2
C13 C14 H14A 109.5
C13 C14 H14B 109.5
H14A C14 H14B 109.5
C13 C14 H14C 109.5
H14A C14 H14C 109.5
H14B C14 H14C 109.5
C23 C24 C19 119.71(8)
C23 C24 H24 120.1
C19 C24 H24 120.1
C103 C102 C101 121.66(8)
C103 C102 Fe2 122.86(5)
C101 C102 Fe2 56.13(4)
C103 C102 H102 118.3(8)
C101 C102 H102 119.9(8)
Fe2 C102 H102 93.7(8)
C123 C124 C119 120.55(7)
C123 C124 H124 119.7
C119 C124 H124 119.7
C105 C106 C101 122.10(8)
C105 C106 H106 120.3(8)
C101 C106 H106 117.4(8)
C114 C113 C115 109.28(7)
C114 C113 P3 114.92(6)
C115 C113 P3 110.36(5)
C114 C113 H113 107.3
C115 C113 H113 107.3
P3 C113 H113 107.3
C3 C4 C5 119.89(7)
C3 C4 H4 121.0(8)
C5 C4 H4 119.1(8)
C1 B1 C8 114.10(6)
C1 B1 C20 114.79(6)
C8 B1 C20 123.09(6)
C1 B1 Fe1 66.09(3)
C8 B1 Fe1 114.94(4)
C20 B1 Fe1 110.20(5)
C11 C12 C7 119.97(7)
C11 C12 H12 120.0
C7 C12 H12 120.0
C14 C13 C15 110.53(6)
C14 C13 P1 109.96(5)
C15 C13 P1 111.03(5)
C14 C13 H13 108.4
C15 C13 H13 108.4
P1 C13 H13 108.4
C111 C112 C107 119.73(7)
C111 C112 H112 120.1
C107 C112 H112 120.1
C27 C25 C26 110.42(8)
C27 C25 P2 109.25(6)
C26 C25 P2 109.94(6)
C27 C25 H25 109.1
C26 C25 H25 109.1
P2 C25 H25 109.1
C124 C123 C122 119.21(7)
C124 C123 H123 120.4
C122 C123 H123 120.4
C125 C127 H12D 109.5
C125 C127 H12E 109.5
H12D C127 H12E 109.5
C125 C127 H12F 109.5
H12D C127 H12F 109.5
H12E C127 H12F 109.5
C109 C110 C111 120.52(7)
C109 C110 H110 119.7
C111 C110 H110 119.7
C103 C104 C105 119.51(8)
C103 C104 H104 119.2(9)
C105 C104 H104 121.3(9)
C125 C126 H12G 109.5
C125 C126 H12H 109.5
H12G C126 H12H 109.5
C125 C126 H12I 109.5
H12G C126 H12I 109.5
H12H C126 H12I 109.5
C116 C118 H11A 109.5
C116 C118 H11B 109.5
H11A C118 H11B 109.5
C116 C118 H11C 109.5
H11A C118 H11C 109.5
H11B C118 H11C 109.5
C112 C111 C110 119.44(7)
C112 C111 H111 120.3
C110 C111 H111 120.3
C116 C117 H11D 109.5
C116 C117 H11E 109.5
H11D C117 H11E 109.5
C116 C117 H11F 109.5
H11D C117 H11F 109.5
H11E C117 H11F 109.5
C25 C27 H27A 109.5
C25 C27 H27B 109.5
H27A C27 H27B 109.5
C25 C27 H27C 109.5
H27A C27 H27C 109.5
H27B C27 H27C 109.5
C22 C21 C20 121.62(7)
C22 C21 H21 119.2
C20 C21 H21 119.2
C113 C115 H11G 109.5
C113 C115 H11H 109.5
H11G C115 H11H 109.5
C113 C115 H11I 109.5
H11G C115 H11I 109.5
H11H C115 H11I 109.5
C106 C105 C104 120.19(8)
C106 C105 H105 119.2(9)
C104 C105 H105 120.5(9)
C104 C103 C102 120.40(8)
C104 C103 H103 118.9(9)
C102 C103 H103 120.6(9)
C28 C29 H29A 109.5
C28 C29 H29B 109.5
H29A C29 H29B 109.5
C28 C29 H29C 109.5
H29A C29 H29C 109.5
H29B C29 H29C 109.5
C113 C114 H11J 109.5
C113 C114 H11K 109.5
H11J C114 H11K 109.5
C113 C114 H11L 109.5
H11J C114 H11L 109.5
H11K C114 H11L 109.5
C23 C22 C21 120.50(7)
C23 C22 H22 119.7
C21 C22 H22 119.7
C25 C26 H26A 109.5
C25 C26 H26B 109.5
H26A C26 H26B 109.5
C25 C26 H26C 109.5
H26A C26 H26C 109.5
H26B C26 H26C 109.5

loop_
_geom_bond_atom_site_label_1
_geom_bond_atom_site_label_2
_geom_bond_distance
Fe1 N1 1.8262(6)
Fe1 C1 2.2516(7)
Fe1 C2 2.2714(7)
Fe1 P1 2.3182(2)
Fe1 B1 2.3739(7)
Fe1 P2 2.3749(2)
Fe2 N2 1.8382(6)
Fe2 C101 2.2133(6)
Fe2 B2 2.3134(7)
Fe2 P4 2.3381(2)
Fe2 P3 2.3439(2)
Fe2 C102 2.6645(7)
P3 C107 1.8174(7)
P3 C116 1.8548(7)
P3 C113 1.8858(7)
P1 C7 1.8282(7)
P1 C13 1.8607(7)
P1 C16 1.8713(7)
P2 C19 1.8151(7)
P2 C25 1.8504(8)
P2 C28 1.8819(7)
P4 C119 1.8238(7)
P4 C128 1.8650(7)
P4 C125 1.8676(7)
N2 N1 1.1704(8)
C1 C2 1.4211(10)
C1 C6 1.4304(10)
C1 B1 1.5626(9)
C101 C106 1.4169(10)
C101 C102 1.4184(10)
C101 B2 1.5788(10)
C120 C121 1.4103(9)
C120 C119 1.4141(9)
C120 B2 1.6022(10)
C6 C5 1.3784(10)
C6 H6 0.952(13)
C16 C17 1.5332(10)
C16 C18 1.5340(10)
C16 H16 1.0000
C2 C3 1.4186(10)
C2 H2 0.936(13)
C119 C124 1.4039(10)
C20 C19 1.4067(10)
C20 C21 1.4080(9)
C20 B1 1.6041(10)
C7 C12 1.4044(10)
C7 C8 1.4105(10)
C11 C10 1.3884(13)
C11 C12 1.3904(11)
C11 H11 0.9500
C28 C29 1.5323(10)
C28 C30 1.5342(10)
C28 H28 1.0000
C19 C24 1.4037(10)
C107 C112 1.4019(9)
C107 C108 1.4061(10)
C125 C126 1.5301(11)
C125 C127 1.5368(11)
C125 H125 1.0000
C30 H30A 0.9800
C30 H30B 0.9800
C30 H30C 0.9800
C121 C122 1.3900(10)
C121 H121 0.9500
C18 H18A 0.9800
C18 H18B 0.9800
C18 H18C 0.9800
C5 C4 1.4125(12)
C5 H5 0.956(14)
C17 H17A 0.9800
C17 H17B 0.9800
C17 H17C 0.9800
C23 C22 1.3896(13)
C23 C24 1.3922(11)
C23 H23 0.9500
C109 C110 1.3924(11)
C109 C108 1.4087(9)
C109 H109 0.9500
C3 C4 1.3709(12)
C3 H3 0.981(13)
C108 B2 1.6072(10)
C122 C123 1.3944(11)
C122 H122 0.9500
C10 C9 1.3908(11)
C10 H10 0.9500
C8 C9 1.4090(10)
C8 B1 1.5958(10)
C116 C117 1.5295(12)
C116 C118 1.5311(11)
C116 H116 1.0000
C130 C128 1.5319(10)
C130 H13A 0.9800
C130 H13B 0.9800
C130 H13C 0.9800
C15 C13 1.5320(11)
C15 H15A 0.9800
C15 H15B 0.9800
C15 H15C 0.9800
C129 C128 1.5335(10)
C129 H12A 0.9800
C129 H12B 0.9800
C129 H12C 0.9800
C128 H128 1.0000
C9 H9 0.9500
C14 C13 1.5280(11)
C14 H14A 0.9800
C14 H14B 0.9800
C14 H14C 0.9800
C24 H24 0.9500
C102 C103 1.3984(11)
C102 H102 0.960(13)
C124 C123 1.3878(10)
C124 H124 0.9500
C106 C105 1.3888(12)
C106 H106 0.952(13)
C113 C114 1.5355(11)
C113 C115 1.5364(12)
C113 H113 1.0000
C4 H4 0.961(13)
C12 H12 0.9500
C13 H13 1.0000
C112 C111 1.3919(11)
C112 H112 0.9500
C25 C27 1.5301(12)
C25 C26 1.5305(13)
C25 H25 1.0000
C123 H123 0.9500
C127 H12D 0.9800
C127 H12E 0.9800
C127 H12F 0.9800
C110 C111 1.3932(12)
C110 H110 0.9500
C104 C103 1.3842(14)
C104 C105 1.3943(15)
C104 H104 0.949(15)
C126 H12G 0.9800
C126 H12H 0.9800
C126 H12I 0.9800
C118 H11A 0.9800
C118 H11B 0.9800
C118 H11C 0.9800
C111 H111 0.9500
C117 H11D 0.9800
C117 H11E 0.9800
C117 H11F 0.9800
C27 H27A 0.9800
C27 H27B 0.9800
C27 H27C 0.9800
C21 C22 1.3930(11)
C21 H21 0.9500
C115 H11G 0.9800
C115 H11H 0.9800
C115 H11I 0.9800
C105 H105 0.964(15)
C103 H103 0.945(14)
C29 H29A 0.9800
C29 H29B 0.9800
C29 H29C 0.9800
C114 H11J 0.9800
C114 H11K 0.9800
C114 H11L 0.9800
C22 H22 0.9500
C26 H26A 0.9800
C26 H26B 0.9800
C26 H26C 0.9800
